data_8102885
loop_
_publ_author_name
'C. Lefevre'
'C. Hoch'
'R. Eger'
'A. Simon'

_publ_section_title
;
Crystal structure of hexagadolinium cobalt decabromide, Gd~6~CoBr~10~, 
a Y~6~RuI~10~-type structure 
;
_journal_issue 1
_journal_name_full 'Zeitschrift f\"ur Kristallographie - New Crystal Structures'
_journal_page_first 3
_journal_page_last 4
_journal_volume 220
_journal_year 2005
_chemical_formula_sum 'Br10 Co Gd6'
_chemical_formula_weight 900.71
_chemical_name_systematic
; 
 hexagadolinium cobalt decabromide 
;
_space_group_IT_number 2
_symmetry_cell_setting triclinic
_symmetry_space_group_name_Hall '-P 1'
_symmetry_space_group_name_H-M 'P -1'
_atom_sites_solution_hydrogens geom
_atom_sites_solution_primary direct
_atom_sites_solution_secondary difmap
_audit_creation_method SHELXL-97
_cell_angle_alpha 108.8680(10)
_cell_angle_beta 97.2600(10)
_cell_angle_gamma 106.2990(10)
_cell_formula_units_Z 2
_cell_length_a 7.3051(8)
_cell_length_b 9.0402(10)
_cell_length_c 9.0900(10)
_cell_measurement_reflns_used 8000
_cell_measurement_temperature 293(2)
_cell_measurement_theta_max 23.6
_cell_measurement_theta_min 2.35
_cell_volume 529.40(10)
_computing_cell_refinement 'IPDS package Stoe, Darmstadt, 1997)'
_computing_data_collection 'IPDS package Stoe, Darmstadt, 1997)'
_computing_data_reduction 'IPDS package Stoe, Darmstadt, 1997)'
_computing_molecular_graphics 'ATOMS [5]'
_computing_publication_material 'SHELXL-97 (Sheldrick, 1997) [4]'
_computing_structure_refinement 'SHELXL-97 (Sheldrick, 1997) [4]'
_computing_structure_solution 'SHELXS-97 (Sheldrick, 1990) [4]'
_diffrn_ambient_temperature 293(2)
_diffrn_detector_area_resol_mean 0
_diffrn_measured_fraction_theta_full 0.954
_diffrn_measured_fraction_theta_max 0.954
_diffrn_measurement_device_type 'IPDS I'
_diffrn_measurement_method '\f scan'
_diffrn_radiation_monochromator graphite
_diffrn_radiation_source 'fine-focus sealed tube'
_diffrn_radiation_type AgK\a
_diffrn_radiation_wavelength 0.56086
_diffrn_reflns_av_R_equivalents 0.0537
_diffrn_reflns_av_sigmaI/netI 0.0317
_diffrn_reflns_limit_h_max 9
_diffrn_reflns_limit_h_min -9
_diffrn_reflns_limit_k_max 11
_diffrn_reflns_limit_k_min -11
_diffrn_reflns_limit_l_max 11
_diffrn_reflns_limit_l_min -11
_diffrn_reflns_number 8780
_diffrn_reflns_theta_full 21.00
_diffrn_reflns_theta_max 21.00
_diffrn_reflns_theta_min 2.36
_diffrn_standards_decay_% 0
_diffrn_standards_interval_count 0
_diffrn_standards_interval_time 0
_diffrn_standards_number 0
_exptl_absorpt_coefficient_mu 20.380
_exptl_absorpt_correction_T_max 0.2973
_exptl_absorpt_correction_T_min 0.1560
_exptl_absorpt_correction_type numerical
_exptl_crystal_colour 'dark silvery'
_exptl_crystal_density_diffrn 5.650
_exptl_crystal_density_method 'not measured'
_exptl_crystal_description platelet
_exptl_crystal_F_000 761
_exptl_crystal_size_max 0.18
_exptl_crystal_size_mid 0.12
_exptl_crystal_size_min 0.06
_refine_diff_density_max 1.795
_refine_diff_density_min -1.330
_refine_diff_density_rms 0.365
_refine_ls_extinction_coef 0.0019(5)
_refine_ls_extinction_expression Fc^*^=kFc[1+0.001xFc^2^\l^3^/sin(2\q)]^-1/4^
_refine_ls_extinction_method SHELXL
_refine_ls_goodness_of_fit_ref 1.096
_refine_ls_hydrogen_treatment mixed
_refine_ls_matrix_type full
_refine_ls_number_parameters 80
_refine_ls_number_reflns 2215
_refine_ls_number_restraints 0
_refine_ls_restrained_S_all 1.096
_refine_ls_R_factor_all 0.0337
_refine_ls_R_factor_gt 0.0312
_refine_ls_shift/su_max 0.001
_refine_ls_shift/su_mean 0.000
_refine_ls_structure_factor_coef Fsqd
_refine_ls_weighting_details 'calc w=1/[\s^2^(Fo^2^)+(0.0614P)^2^+2.4902P] where P=(Fo^2^+2Fc^2^)/3'
_refine_ls_weighting_scheme calc
_refine_ls_wR_factor_gt 0.0939
_refine_ls_wR_factor_ref 0.0955
_reflns_number_gt 2041
_reflns_number_total 2215
_reflns_threshold_expression >2sigma(I)
_cod_data_source_file 409809.cff
_cod_data_source_block Gd6CoBr10
_cod_database_code 8102885

loop_
_symmetry_equiv_pos_as_xyz
'x, y, z'
'-x, -y, -z'

loop_
_atom_site_label
_atom_site_type_symbol
_atom_site_fract_x
_atom_site_fract_y
_atom_site_fract_z
_atom_site_U_iso_or_equiv
_atom_site_adp_type
_atom_site_occupancy
_atom_site_symmetry_multiplicity
_atom_site_Wyckoff_symbol
_atom_site_calc_flag
_atom_site_refinement_flags
_atom_site_disorder_assembly
_atom_site_disorder_group
Gd1 Gd -0.13224(5) 0.14171(5) 0.68380(5) 0.01842(14) Uani 1 2 i d . . .
Gd2 Gd 0.47492(5) 0.29765(5) 0.59422(5) 0.01935(15) Uani 1 2 i d . . .
Gd3 Gd 0.37701(5) -0.04370(4) 0.74777(5) 0.01822(14) Uani 1 2 i d . . .
Br1 Br 0.29896(13) 0.26850(10) 0.85947(10) 0.0223(2) Uani 1 2 i d . . .
Br2 Br -0.05048(11) -0.18157(10) 0.58665(10) 0.0213(2) Uani 1 2 i d . . .
Br3 Br 0.58901(16) 0.37090(10) 0.32251(11) 0.0312(2) Uani 1 2 i d . . .
Br4 Br -0.23620(14) 0.08771(12) 0.96404(10) 0.0316(2) Uani 1 2 i d . . .
Br5 Br -0.13335(13) 0.46925(10) 0.77885(13) 0.0337(2) Uani 1 2 i d . . .
Co Co -0.5000 0.0000 0.5000 0.0144(3) Uani 1 1 f d S . .

loop_
_atom_site_aniso_label
_atom_site_aniso_U_11
_atom_site_aniso_U_22
_atom_site_aniso_U_33
_atom_site_aniso_U_23
_atom_site_aniso_U_13
_atom_site_aniso_U_12
Gd1 0.0166(2) 0.0216(2) 0.0182(2) 0.00839(16) 0.00469(15) 0.00701(16)
Gd2 0.0194(2) 0.0205(2) 0.0211(3) 0.00983(16) 0.00613(16) 0.00821(16)
Gd3 0.0183(2) 0.0201(2) 0.0183(2) 0.00857(15) 0.00488(15) 0.00772(16)
Br1 0.0234(4) 0.0231(4) 0.0203(4) 0.0065(3) 0.0067(3) 0.0092(3)
Br2 0.0185(4) 0.0236(4) 0.0231(5) 0.0102(3) 0.0049(3) 0.0073(3)
Br3 0.0499(6) 0.0245(4) 0.0311(5) 0.0159(4) 0.0199(4) 0.0197(4)
Br4 0.0239(4) 0.0479(6) 0.0204(5) 0.0169(4) 0.0038(3) 0.0044(4)
Br5 0.0281(5) 0.0211(4) 0.0408(6) 0.0037(4) -0.0035(4) 0.0062(3)
Co 0.0151(7) 0.0158(6) 0.0143(7) 0.0071(5) 0.0040(5) 0.0064(5)

loop_
_atom_type_symbol
_atom_type_description
_atom_type_scat_dispersion_real
_atom_type_scat_dispersion_imag
_atom_type_scat_source
Br Br 0.1811 1.6452 'International Tables Vol C Tables 4.2.6.8 and 6.1.1.4'
Co Co 0.3050 0.6296 'International Tables Vol C Tables 4.2.6.8 and 6.1.1.4'
Gd Gd -0.3741 2.5954 'International Tables Vol C Tables 4.2.6.8 and 6.1.1.4'

loop_
_geom_angle_atom_site_label_1
_geom_angle_atom_site_label_2
_geom_angle_atom_site_label_3
_geom_angle
_geom_angle_site_symmetry_1
_geom_angle_site_symmetry_3
_geom_angle_publ_flag
Co Gd1 Br5 95.61(2) . . ?
Co Gd1 Br4 95.43(2) . . ?
Br5 Gd1 Br4 95.83(4) . . ?
Co Gd1 Br2 94.01(2) . 2_556 ?
Br5 Gd1 Br2 90.48(3) . 2_556 ?
Br4 Gd1 Br2 168.07(3) . 2_556 ?
Co Gd1 Br2 93.484(19) . . ?
Br5 Gd1 Br2 169.32(3) . . ?
Br4 Gd1 Br2 88.86(3) . . ?
Br2 Gd1 Br2 83.29(3) 2_556 . ?
Co Gd1 Br1 172.47(2) . . ?
Br5 Gd1 Br1 90.39(3) . . ?
Br4 Gd1 Br1 88.45(3) . . ?
Br2 Gd1 Br1 81.38(3) 2_556 . ?
Br2 Gd1 Br1 80.12(2) . . ?
Co Gd1 Gd2 45.693(10) . 1_455 ?
Br5 Gd1 Gd2 50.00(2) . 1_455 ?
Br4 Gd1 Gd2 96.08(2) . 1_455 ?
Br2 Gd1 Gd2 95.73(2) 2_556 1_455 ?
Br2 Gd1 Gd2 139.12(2) . 1_455 ?
Br1 Gd1 Gd2 140.37(2) . 1_455 ?
Co Gd1 Gd3 45.114(10) . 1_455 ?
Br5 Gd1 Gd3 96.35(2) . 1_455 ?
Br4 Gd1 Gd3 50.390(19) . 1_455 ?
Br2 Gd1 Gd3 138.95(2) 2_556 1_455 ?
Br2 Gd1 Gd3 94.033(19) . 1_455 ?
Br1 Gd1 Gd3 138.70(2) . 1_455 ?
Gd2 Gd1 Gd3 60.568(13) 1_455 1_455 ?
Co Gd1 Gd3 43.766(8) . 2_556 ?
Br5 Gd1 Gd3 91.71(2) . 2_556 ?
Br4 Gd1 Gd3 139.11(2) . 2_556 ?
Br2 Gd1 Gd3 50.384(18) 2_556 2_556 ?
Br2 Gd1 Gd3 90.979(19) . 2_556 ?
Br1 Gd1 Gd3 131.72(2) . 2_556 ?
Gd2 Gd1 Gd3 59.607(10) 1_455 2_556 ?
Gd3 Gd1 Gd3 88.880(13) 1_455 2_556 ?
Co Gd1 Gd2 42.810(8) . 2_556 ?
Br5 Gd1 Gd2 138.33(2) . 2_556 ?
Br4 Gd1 Gd2 91.81(2) . 2_556 ?
Br2 Gd1 Gd2 90.165(19) 2_556 2_556 ?
Br2 Gd1 Gd2 50.717(18) . 2_556 ?
Br1 Gd1 Gd2 130.81(2) . 2_556 ?
Gd2 Gd1 Gd2 88.504(14) 1_455 2_556 ?
Gd3 Gd1 Gd2 58.723(11) 1_455 2_556 ?
Gd3 Gd1 Gd2 58.105(11) 2_556 2_556 ?
Co Gd2 Br5 96.55(2) 1_655 1_655 ?
Co Gd2 Br3 95.55(2) 1_655 . ?
Br5 Gd2 Br3 90.22(4) 1_655 . ?
Co Gd2 Br1 95.40(2) 1_655 . ?
Br5 Gd2 Br1 96.49(3) 1_655 . ?
Br3 Gd2 Br1 166.42(3) . . ?
Co Gd2 Br3 174.51(3) 1_655 2_666 ?
Br5 Gd2 Br3 88.68(3) 1_655 2_666 ?
Br3 Gd2 Br3 82.74(3) . 2_666 ?
Br1 Gd2 Br3 85.62(3) . 2_666 ?
Co Gd2 Br2 94.653(19) 1_655 2_556 ?
Br5 Gd2 Br2 168.77(3) 1_655 2_556 ?
Br3 Gd2 Br2 87.91(3) . 2_556 ?
Br1 Gd2 Br2 83.22(3) . 2_556 ?
Br3 Gd2 Br2 80.10(3) 2_666 2_556 ?
Co Gd2 Gd1 47.267(9) 1_655 1_655 ?
Br5 Gd2 Gd1 49.37(2) 1_655 1_655 ?
Br3 Gd2 Gd1 96.73(2) . 1_655 ?
Br1 Gd2 Gd1 96.59(2) . 1_655 ?
Br3 Gd2 Gd1 138.03(2) 2_666 1_655 ?
Br2 Gd2 Gd1 141.86(2) 2_556 1_655 ?
Co Gd2 Gd3 45.239(9) 1_655 2_656 ?
Br5 Gd2 Gd3 93.33(3) 1_655 2_656 ?
Br3 Gd2 Gd3 50.365(19) . 2_656 ?
Br1 Gd2 Gd3 140.36(2) . 2_656 ?
Br3 Gd2 Gd3 133.03(2) 2_666 2_656 ?
Br2 Gd2 Gd3 93.99(2) 2_556 2_656 ?
Gd1 Gd2 Gd3 62.273(12) 1_655 2_656 ?
Co Gd2 Gd3 45.136(10) 1_655 . ?
Br5 Gd2 Gd3 95.90(2) 1_655 . ?
Br3 Gd2 Gd3 140.61(2) . . ?
Br1 Gd2 Gd3 50.492(18) . . ?
Br3 Gd2 Gd3 136.11(2) 2_666 . ?
Br2 Gd2 Gd3 92.565(19) 2_556 . ?
Gd1 Gd2 Gd3 60.578(11) 1_655 . ?
Gd3 Gd2 Gd3 90.375(14) 2_656 . ?
Co Gd2 Gd1 44.229(10) 1_655 2_556 ?
Br5 Gd2 Gd1 140.69(2) 1_655 2_556 ?
Br3 Gd2 Gd1 91.16(2) . 2_556 ?
Br1 Gd2 Gd1 91.09(2) . 2_556 ?
Br3 Gd2 Gd1 130.44(2) 2_666 2_556 ?
Br2 Gd2 Gd1 50.469(17) 2_556 2_556 ?
Gd1 Gd2 Gd1 91.496(14) 1_655 2_556 ?
Gd3 Gd2 Gd1 58.902(11) 2_656 2_556 ?
Gd3 Gd2 Gd1 60.425(13) . 2_556 ?
Co Gd3 Br3 95.39(2) 1_655 2_656 ?
Co Gd3 Br4 96.28(2) 1_655 1_655 ?
Br3 Gd3 Br4 86.70(3) 2_656 1_655 ?
Co Gd3 Br1 95.11(2) 1_655 . ?
Br3 Gd3 Br1 169.16(3) 2_656 . ?
Br4 Gd3 Br1 94.83(3) 1_655 . ?
Co Gd3 Br2 95.71(2) 1_655 . ?
Br3 Gd3 Br2 93.45(3) 2_656 . ?
Br4 Gd3 Br2 167.94(3) 1_655 . ?
Br1 Gd3 Br2 82.81(3) . . ?
Co Gd3 Br4 179.00(2) 1_655 2_557 ?
Br3 Gd3 Br4 85.58(3) 2_656 2_557 ?
Br4 Gd3 Br4 83.52(3) 1_655 2_557 ?
Br1 Gd3 Br4 83.94(3) . 2_557 ?
Br2 Gd3 Br4 84.47(3) . 2_557 ?
Co Gd3 Gd2 44.864(10) 1_655 2_656 ?
Br3 Gd3 Gd2 50.58(2) 2_656 2_656 ?
Br4 Gd3 Gd2 94.40(3) 1_655 2_656 ?
Br1 Gd3 Gd2 139.70(2) . 2_656 ?
Br2 Gd3 Gd2 95.00(2) . 2_656 ?
Br4 Gd3 Gd2 136.11(3) 2_557 2_656 ?
Co Gd3 Gd2 44.762(9) 1_655 . ?
Br3 Gd3 Gd2 140.08(2) 2_656 . ?
Br4 Gd3 Gd2 94.50(2) 1_655 . ?
Br1 Gd3 Gd2 50.58(2) . . ?
Br2 Gd3 Gd2 93.102(19) . . ?
Br4 Gd3 Gd2 134.26(2) 2_557 . ?
Gd2 Gd3 Gd2 89.625(14) 2_656 . ?
Co Gd3 Gd1 46.261(8) 1_655 1_655 ?
Br3 Gd3 Gd1 93.93(2) 2_656 1_655 ?
Br4 Gd3 Gd1 50.10(2) 1_655 1_655 ?
Br1 Gd3 Gd1 95.28(2) . 1_655 ?
Br2 Gd3 Gd1 141.78(2) . 1_655 ?
Br4 Gd3 Gd1 133.48(2) 2_557 1_655 ?
Gd2 Gd3 Gd1 62.374(11) 2_656 1_655 ?
Gd2 Gd3 Gd1 58.855(10) . 1_655 ?
Co Gd3 Gd1 44.860(10) 1_655 2_556 ?
Br3 Gd3 Gd1 93.61(2) 2_656 2_556 ?
Br4 Gd3 Gd1 141.05(2) 1_655 2_556 ?
Br1 Gd3 Gd1 91.92(2) . 2_556 ?
Br2 Gd3 Gd1 50.998(17) . 2_556 ?
Br4 Gd3 Gd1 135.38(2) 2_557 2_556 ?
Gd2 Gd3 Gd1 58.120(12) 2_656 2_556 ?
Gd2 Gd3 Gd1 61.470(11) . 2_556 ?
Gd1 Gd3 Gd1 91.120(13) 1_655 2_556 ?
Gd3 Br1 Gd2 78.93(2) . . ?
Gd3 Br1 Gd1 98.88(3) . . ?
Gd2 Br1 Gd1 98.47(3) . . ?
Gd3 Br2 Gd1 78.62(2) . 2_556 ?
Gd3 Br2 Gd1 98.02(2) . . ?
Gd1 Br2 Gd1 96.71(3) 2_556 . ?
Gd3 Br2 Gd2 174.25(3) . 2_556 ?
Gd1 Br2 Gd2 96.89(3) 2_556 2_556 ?
Gd1 Br2 Gd2 78.81(2) . 2_556 ?
Gd3 Br3 Gd2 79.05(2) 2_656 . ?
Gd3 Br3 Gd2 175.41(4) 2_656 2_666 ?
Gd2 Br3 Gd2 97.26(3) . 2_666 ?
Gd1 Br4 Gd3 79.52(2) . 1_455 ?
Gd1 Br4 Gd3 174.49(4) . 2_557 ?
Gd3 Br4 Gd3 96.48(3) 1_455 2_557 ?
Gd1 Br5 Gd2 80.63(2) . 1_455 ?
Gd2 Co Gd2 180.0 1_455 2_556 ?
Gd2 Co Gd3 90.103(12) 1_455 1_455 ?
Gd2 Co Gd3 89.897(12) 2_556 1_455 ?
Gd2 Co Gd3 89.897(12) 1_455 2_556 ?
Gd2 Co Gd3 90.103(12) 2_556 2_556 ?
Gd3 Co Gd3 180.0 1_455 2_556 ?
Gd2 Co Gd1 92.960(13) 1_455 2_456 ?
Gd2 Co Gd1 87.040(13) 2_556 2_456 ?
Gd3 Co Gd1 91.374(14) 1_455 2_456 ?
Gd3 Co Gd1 88.626(14) 2_556 2_456 ?
Gd2 Co Gd1 87.040(13) 1_455 . ?
Gd2 Co Gd1 92.960(13) 2_556 . ?
Gd3 Co Gd1 88.626(14) 1_455 . ?
Gd3 Co Gd1 91.374(14) 2_556 . ?
Gd1 Co Gd1 180.0 2_456 . ?

loop_
_geom_bond_atom_site_label_1
_geom_bond_atom_site_label_2
_geom_bond_distance
_geom_bond_site_symmetry_2
_geom_bond_publ_flag
Gd1 Co 2.6832(4) . ?
Gd1 Br5 2.8062(10) . ?
Gd1 Br4 2.8964(10) . ?
Gd1 Br2 3.0145(9) 2_556 ?
Gd1 Br2 3.0202(9) . ?
Gd1 Br1 3.0503(9) . ?
Gd1 Gd2 3.6481(6) 1_455 ?
Gd1 Gd3 3.7127(6) 1_455 ?
Gd1 Gd3 3.8028(7) 2_556 ?
Gd1 Gd2 3.8415(6) 2_556 ?
Gd2 Co 2.6141(5) 1_655 ?
Gd2 Br5 2.8324(10) 1_655 ?
Gd2 Br3 2.9158(10) . ?
Gd2 Br1 2.9222(10) . ?
Gd2 Br3 3.0294(9) 2_666 ?
Gd2 Br2 3.0310(9) 2_556 ?
Gd2 Gd1 3.6481(6) 1_655 ?
Gd2 Gd3 3.7057(6) 2_656 ?
Gd2 Gd3 3.7123(6) . ?
Gd2 Gd1 3.8415(6) 2_556 ?
Gd3 Co 2.6312(5) 1_655 ?
Gd3 Br3 2.9067(9) 2_656 ?
Gd3 Br4 2.9088(10) 1_655 ?
Gd3 Br1 2.9185(9) . ?
Gd3 Br2 2.9882(9) . ?
Gd3 Br4 3.0339(10) 2_557 ?
Gd3 Gd2 3.7057(6) 2_656 ?
Gd3 Gd1 3.7127(6) 1_655 ?
Gd3 Gd1 3.8028(7) 2_556 ?
Br2 Gd1 3.0145(9) 2_556 ?
Br2 Gd2 3.0310(9) 2_556 ?
Br3 Gd3 2.9067(9) 2_656 ?
Br3 Gd2 3.0294(9) 2_666 ?
Br4 Gd3 2.9088(10) 1_455 ?
Br4 Gd3 3.0339(10) 2_557 ?
Br5 Gd2 2.8324(10) 1_455 ?
Co Gd2 2.6141(5) 1_455 ?
Co Gd2 2.6141(5) 2_556 ?
Co Gd3 2.6312(5) 1_455 ?
Co Gd3 2.6312(5) 2_556 ?
Co Gd1 2.6832(4) 2_456 ?
